data_1505199
loop_
_publ_author_name
'Bis, Joanna A.'
'Vishweshwar, Peddy'
'Weyna, David'
'Zaworotko, Michael J.'

_publ_section_title
;
 Hierarchy of Supramolecular Synthons:&#x00A0; Persistent
 Hydroxyl&#x00B7;&#x00B7;&#x00B7;Pyridine Hydrogen Bonds in Cocrystals
 That Contain a Cyano Acceptor
;
_journal_issue 3
_journal_name_full 'Molecular Pharmaceutics'
_journal_page_first 401
_journal_paper_doi 10.1021/mp070012s
_journal_volume 4
_journal_year 2007
_chemical_formula_sum 'C19 H15 N3 O'
_chemical_formula_weight 301.34
_chemical_name_systematic
; 
 ? 
;
_space_group_IT_number 2
_symmetry_cell_setting triclinic
_symmetry_space_group_name_Hall '-P 1'
_symmetry_space_group_name_H-M 'P -1'
_atom_sites_solution_hydrogens geom
_atom_sites_solution_primary direct
_atom_sites_solution_secondary difmap
_audit_creation_method SHELXL-97
_cell_angle_alpha 87.342(5)
_cell_angle_beta 81.024(6)
_cell_angle_gamma 69.737(6)
_cell_formula_units_Z 4
_cell_length_a 7.616(2)
_cell_length_b 10.003(3)
_cell_length_c 22.497(6)
_cell_measurement_temperature 298(2)
_cell_volume 1588.1(8)
_computing_cell_refinement 'Bruker SMART'
_computing_data_collection 'Bruker SMART'
_computing_data_reduction 'Bruker SAINT'
_computing_molecular_graphics 'Bruker SHELXTL'
_computing_publication_material 'Bruker SHELXTL'
_computing_structure_refinement 'SHELXL-97 (Sheldrick, 1997)'
_computing_structure_solution 'SHELXS-97 (Sheldrick, 1990)'
_diffrn_ambient_temperature 298(2)
_diffrn_measured_fraction_theta_full 0.975
_diffrn_measured_fraction_theta_max 0.975
_diffrn_measurement_device_type 'CCD area detector'
_diffrn_measurement_method 'phi and omega scans'
_diffrn_radiation_monochromator graphite
_diffrn_radiation_source 'fine-focus sealed tube'
_diffrn_radiation_type MoK\a
_diffrn_radiation_wavelength 0.71073
_diffrn_reflns_av_R_equivalents 0.0626
_diffrn_reflns_av_sigmaI/netI 0.1682
_diffrn_reflns_limit_h_max 8
_diffrn_reflns_limit_h_min -8
_diffrn_reflns_limit_k_max 10
_diffrn_reflns_limit_k_min -10
_diffrn_reflns_limit_l_max 24
_diffrn_reflns_limit_l_min -24
_diffrn_reflns_number 6442
_diffrn_reflns_theta_full 22.50
_diffrn_reflns_theta_max 22.50
_diffrn_reflns_theta_min 0.92
_exptl_absorpt_coefficient_mu 0.080
_exptl_absorpt_correction_type none
_exptl_crystal_colour colorless
_exptl_crystal_density_diffrn 1.260
_exptl_crystal_density_meas 0
_exptl_crystal_density_method 'not measured'
_exptl_crystal_description plate
_exptl_crystal_F_000 632
_exptl_crystal_size_max 0.10
_exptl_crystal_size_mid 0.10
_exptl_crystal_size_min 0.05
_refine_diff_density_max 0.276
_refine_diff_density_min -0.267
_refine_diff_density_rms 0.070
_refine_ls_extinction_method none
_refine_ls_goodness_of_fit_ref 0.791
_refine_ls_hydrogen_treatment mixed
_refine_ls_matrix_type full
_refine_ls_number_parameters 415
_refine_ls_number_reflns 4046
_refine_ls_number_restraints 0
_refine_ls_restrained_S_all 0.791
_refine_ls_R_factor_all 0.1392
_refine_ls_R_factor_gt 0.0502
_refine_ls_shift/su_max 0.000
_refine_ls_shift/su_mean 0.000
_refine_ls_structure_factor_coef Fsqd
_refine_ls_weighting_details 'calc w=1/[\s^2^(Fo^2^)+(0.0380P)^2^+0.0000P] where P=(Fo^2^+2Fc^2^)/3'
_refine_ls_weighting_scheme calc
_refine_ls_wR_factor_gt 0.0962
_refine_ls_wR_factor_ref 0.1291
_reflns_number_gt 1498
_reflns_number_total 4046
_reflns_threshold_expression >2sigma(I)
_cod_data_source_file mp070012ssi20070321_042444.cif
_cod_data_source_block jb492c
_cod_depositor_comments
;
The following automatic conversions were performed:

'_symmetry_cell_setting' value 'Triclinic' changed to 'triclinic'
according to /home/saulius/struct/CIF-dictionaries/cif_core.dic
dictionary named 'cif_core.dic' version 2.4.1 from 2010-06-29.

Automatic conversion script
Id: cif_fix_values 1715 2011-07-08 13:25:40Z adriana 
;
_cod_original_sg_symbol_H-M P-1
_cod_database_code 1505199

loop_
_symmetry_equiv_pos_as_xyz
'x, y, z'
'-x, -y, -z'

loop_
_atom_site_label
_atom_site_type_symbol
_atom_site_fract_x
_atom_site_fract_y
_atom_site_fract_z
_atom_site_U_iso_or_equiv
_atom_site_adp_type
_atom_site_occupancy
_atom_site_symmetry_multiplicity
_atom_site_calc_flag
_atom_site_refinement_flags
N1 N 0.0683(5) 0.7162(4) 0.81525(14) 0.0650(12) Uani 1 1 d .
N2 N 0.3994(5) 0.3521(5) 1.19206(15) 0.0782(13) Uani 1 1 d .
C1 C 0.0579(6) 0.8106(5) 0.85689(18) 0.0728(15) Uani 1 1 d .
H1 H 0.0195 0.9069 0.8472 0.087 Uiso 1 1 calc R
C2 C 0.1021(6) 0.7706(5) 0.91347(17) 0.0691(15) Uani 1 1 d .
H2 H 0.0918 0.8401 0.9412 0.083 Uiso 1 1 calc R
C3 C 0.1613(5) 0.6299(5) 0.92989(16) 0.0514(12) Uani 1 1 d .
C4 C 0.1698(6) 0.5335(4) 0.88631(16) 0.0593(13) Uani 1 1 d .
H4 H 0.2064 0.4367 0.8949 0.071 Uiso 1 1 calc R
C5 C 0.1244(6) 0.5801(5) 0.83049(18) 0.0660(14) Uani 1 1 d .
H5 H 0.1334 0.5128 0.8020 0.079 Uiso 1 1 calc R
C6 C 0.2100(5) 0.5905(5) 0.99062(16) 0.0601(13) Uani 1 1 d .
H6 H 0.2001 0.6655 1.0154 0.072 Uiso 1 1 calc R
C7 C 0.2651(6) 0.4645(5) 1.01397(16) 0.0599(13) Uani 1 1 d .
H7 H 0.2752 0.3891 0.9894 0.072 Uiso 1 1 calc R
C8 C 0.3140(5) 0.4268(5) 1.07538(16) 0.0520(12) Uani 1 1 d .
C9 C 0.3005(6) 0.5290(4) 1.11707(17) 0.0629(14) Uani 1 1 d .
H9 H 0.2628 0.6250 1.1070 0.076 Uiso 1 1 calc R
C10 C 0.3441(6) 0.4857(5) 1.17379(18) 0.0745(16) Uani 1 1 d .
H10 H 0.3338 0.5559 1.2012 0.089 Uiso 1 1 calc R
C11 C 0.4128(7) 0.2561(5) 1.1516(2) 0.0812(16) Uani 1 1 d .
H11 H 0.4501 0.1608 1.1628 0.097 Uiso 1 1 calc R
C12 C 0.3745(6) 0.2891(5) 1.09399(18) 0.0703(15) Uani 1 1 d .
H12 H 0.3903 0.2162 1.0673 0.084 Uiso 1 1 calc R
N21 N 0.3826(6) 0.7124(5) 0.31055(16) 0.0782(13) Uani 1 1 d .
N22 N 0.0817(5) 0.3295(4) 0.68738(14) 0.0632(11) Uani 1 1 d .
C21 C 0.2608(7) 0.8033(5) 0.3513(2) 0.0799(16) Uani 1 1 d .
H21 H 0.2092 0.8980 0.3403 0.096 Uiso 1 1 calc R
C22 C 0.2068(6) 0.7661(5) 0.4083(2) 0.0699(14) Uani 1 1 d .
H22 H 0.1210 0.8351 0.4349 0.084 Uiso 1 1 calc R
C23 C 0.2773(7) 0.6287(5) 0.42685(18) 0.0584(14) Uani 1 1 d .
C24 C 0.4086(7) 0.5323(5) 0.3849(2) 0.0667(14) Uani 1 1 d .
H24 H 0.4653 0.4375 0.3951 0.080 Uiso 1 1 calc R
C25 C 0.4520(7) 0.5797(5) 0.3289(2) 0.0685(14) Uani 1 1 d .
H25 H 0.5377 0.5133 0.3013 0.082 Uiso 1 1 calc R
C26 C 0.2086(6) 0.5865(5) 0.4893(2) 0.0758(16) Uani 1 1 d .
H26 H 0.1168 0.6588 0.5130 0.091 Uiso 1 1 calc R
C27 C 0.2612(6) 0.4648(5) 0.5130(2) 0.0748(15) Uani 1 1 d .
H27 H 0.3532 0.3921 0.4895 0.090 Uiso 1 1 calc R
C28 C 0.1918(7) 0.4255(6) 0.57426(18) 0.0591(14) Uani 1 1 d .
C29 C 0.0614(6) 0.5178(5) 0.6176(2) 0.0648(14) Uani 1 1 d .
H29 H 0.0075 0.6140 0.6090 0.078 Uiso 1 1 calc R
C30 C 0.0133(6) 0.4673(5) 0.67210(19) 0.0610(13) Uani 1 1 d .
H30 H -0.0718 0.5315 0.7006 0.073 Uiso 1 1 calc R
C31 C 0.2034(7) 0.2415(5) 0.6460(2) 0.0704(15) Uani 1 1 d .
H31 H 0.2522 0.1453 0.6551 0.084 Uiso 1 1 calc R
C32 C 0.2608(7) 0.2855(5) 0.5901(2) 0.0692(15) Uani 1 1 d .
H32 H 0.3477 0.2193 0.5627 0.083 Uiso 1 1 calc R
O41 O 0.9808(5) 0.1835(3) 0.29619(12) 0.0723(10) Uani 1 1 d .
H41 H 0.9583 0.2112 0.2452 0.087 Uiso 1 1 d R
N41 N 0.2068(6) 0.1043(5) 0.45749(18) 0.0789(15) Uani 1 1 d .
C41 C 0.8235(7) 0.1689(4) 0.32565(19) 0.0602(14) Uani 1 1 d .
C42 C 0.8196(7) 0.1328(4) 0.38631(19) 0.0609(14) Uani 1 1 d .
H42 H 0.9260 0.1195 0.4045 0.073 Uiso 1 1 calc R
C43 C 0.6627(7) 0.1165(4) 0.41939(19) 0.0610(14) Uani 1 1 d .
H43 H 0.6619 0.0948 0.4601 0.073 Uiso 1 1 calc R
C44 C 0.5019(7) 0.1324(4) 0.39248(18) 0.0527(13) Uani 1 1 d .
C45 C 0.5047(7) 0.1653(4) 0.33186(19) 0.0617(14) Uani 1 1 d .
H45 H 0.3993 0.1762 0.3135 0.074 Uiso 1 1 calc R
C46 C 0.6626(7) 0.1817(4) 0.29921(18) 0.0642(15) Uani 1 1 d .
H46 H 0.6640 0.2018 0.2584 0.077 Uiso 1 1 calc R
C47 C 0.3386(9) 0.1159(5) 0.4272(2) 0.0639(16) Uani 1 1 d .
O61 O 0.9721(4) 0.8037(3) 0.20693(11) 0.0704(9) Uani 1 1 d .
H61 H 0.9494 0.7371 0.2513 0.084 Uiso 1 1 d R
N61 N 0.2710(5) 0.9073(4) 0.04375(14) 0.0751(13) Uani 1 1 d .
C61 C 0.8267(7) 0.8257(4) 0.17605(19) 0.0552(13) Uani 1 1 d .
C62 C 0.8507(6) 0.8623(4) 0.11620(18) 0.0589(13) Uani 1 1 d .
H62 H 0.9643 0.8722 0.0985 0.071 Uiso 1 1 calc R
C63 C 0.7076(7) 0.8840(4) 0.08268(18) 0.0605(14) Uani 1 1 d .
H63 H 0.7248 0.9087 0.0424 0.073 Uiso 1 1 calc R
C64 C 0.5365(7) 0.8694(4) 0.10852(18) 0.0544(13) Uani 1 1 d .
C65 C 0.5108(6) 0.8356(4) 0.16901(18) 0.0590(13) Uani 1 1 d .
H65 H 0.3961 0.8280 0.1869 0.071 Uiso 1 1 calc R
C66 C 0.6549(7) 0.8133(4) 0.20260(18) 0.0650(14) Uani 1 1 d .
H66 H 0.6375 0.7900 0.2431 0.078 Uiso 1 1 calc R
C67 C 0.3890(7) 0.8899(4) 0.07295(17) 0.0578(13) Uani 1 1 d .

loop_
_atom_site_aniso_label
_atom_site_aniso_U_11
_atom_site_aniso_U_22
_atom_site_aniso_U_33
_atom_site_aniso_U_23
_atom_site_aniso_U_13
_atom_site_aniso_U_12
N1 0.080(3) 0.069(3) 0.046(2) 0.003(2) -0.013(2) -0.026(2)
N2 0.092(3) 0.077(3) 0.063(3) 0.002(3) -0.028(2) -0.019(3)
C1 0.096(4) 0.063(3) 0.058(3) 0.004(3) -0.021(3) -0.021(3)
C2 0.097(4) 0.055(3) 0.055(3) -0.003(2) -0.020(3) -0.021(3)
C3 0.056(3) 0.051(3) 0.046(3) 0.006(2) -0.007(2) -0.017(3)
C4 0.080(4) 0.052(3) 0.043(3) 0.004(2) -0.014(2) -0.018(3)
C5 0.091(4) 0.056(3) 0.053(3) 0.000(3) -0.010(3) -0.028(3)
C6 0.070(3) 0.059(3) 0.049(3) -0.001(2) -0.011(2) -0.019(3)
C7 0.069(3) 0.056(3) 0.050(3) 0.000(2) -0.006(2) -0.017(3)
C8 0.045(3) 0.064(3) 0.042(2) -0.004(3) -0.006(2) -0.012(3)
C9 0.078(4) 0.058(3) 0.051(3) 0.007(3) -0.017(2) -0.019(3)
C10 0.089(4) 0.072(4) 0.059(3) -0.007(3) -0.020(3) -0.019(3)
C11 0.103(4) 0.067(4) 0.066(3) 0.018(3) -0.024(3) -0.017(3)
C12 0.087(4) 0.051(3) 0.063(3) -0.005(3) -0.015(3) -0.009(3)
N21 0.084(3) 0.085(3) 0.057(2) 0.011(3) -0.004(2) -0.022(3)
N22 0.083(3) 0.064(3) 0.040(2) 0.001(2) -0.017(2) -0.019(2)
C21 0.094(4) 0.068(4) 0.070(3) 0.025(3) -0.013(3) -0.020(3)
C22 0.076(4) 0.063(4) 0.067(3) 0.006(3) -0.006(3) -0.022(3)
C23 0.069(4) 0.073(4) 0.041(3) 0.001(3) -0.013(3) -0.032(3)
C24 0.086(4) 0.057(3) 0.059(3) 0.009(3) -0.024(3) -0.024(3)
C25 0.078(4) 0.070(4) 0.055(3) -0.001(3) -0.004(3) -0.025(3)
C26 0.081(4) 0.065(3) 0.084(4) -0.005(3) -0.031(3) -0.021(3)
C27 0.082(4) 0.062(3) 0.082(4) -0.001(3) -0.028(3) -0.019(3)
C28 0.077(4) 0.076(4) 0.037(3) 0.011(3) -0.018(3) -0.038(3)
C29 0.079(4) 0.055(3) 0.059(3) 0.009(3) -0.027(3) -0.015(3)
C30 0.067(3) 0.061(3) 0.055(3) 0.000(3) -0.012(3) -0.020(3)
C31 0.095(4) 0.059(3) 0.056(3) -0.004(3) -0.020(3) -0.022(3)
C32 0.092(4) 0.065(4) 0.047(3) -0.007(3) -0.007(3) -0.022(3)
O41 0.072(2) 0.093(2) 0.0540(19) 0.0100(17) -0.0130(18) -0.030(2)
N41 0.082(4) 0.089(3) 0.064(3) 0.004(3) -0.021(2) -0.023(3)
C41 0.074(4) 0.050(3) 0.048(3) 0.002(2) -0.020(3) -0.006(3)
C42 0.059(3) 0.067(3) 0.055(3) 0.006(3) -0.022(3) -0.013(3)
C43 0.082(4) 0.051(3) 0.047(3) 0.005(2) -0.029(3) -0.013(3)
C44 0.062(3) 0.046(3) 0.047(3) 0.004(2) -0.014(3) -0.013(3)
C45 0.066(4) 0.066(3) 0.049(3) 0.003(2) -0.022(3) -0.012(3)
C46 0.078(4) 0.067(3) 0.040(3) 0.008(2) -0.018(3) -0.013(3)
C47 0.082(5) 0.056(3) 0.048(3) 0.005(3) -0.017(3) -0.014(4)
O61 0.075(2) 0.086(2) 0.0529(17) 0.0132(16) -0.0139(16) -0.0316(19)
N61 0.082(3) 0.081(3) 0.063(2) 0.010(2) -0.015(2) -0.029(3)
C61 0.070(4) 0.050(3) 0.045(3) 0.006(2) -0.011(3) -0.019(3)
C62 0.059(3) 0.063(3) 0.053(3) 0.008(2) -0.008(3) -0.019(3)
C63 0.074(4) 0.057(3) 0.045(3) 0.008(2) -0.001(3) -0.021(3)
C64 0.063(4) 0.045(3) 0.050(3) 0.002(2) -0.012(3) -0.011(3)
C65 0.066(3) 0.055(3) 0.052(3) 0.003(2) -0.001(3) -0.020(3)
C66 0.077(4) 0.064(3) 0.044(3) 0.004(2) 0.001(3) -0.017(3)
C67 0.067(3) 0.050(3) 0.050(3) 0.006(2) -0.001(3) -0.017(3)

loop_
_atom_type_symbol
_atom_type_description
_atom_type_scat_dispersion_real
_atom_type_scat_dispersion_imag
_atom_type_scat_source
C C 0.0033 0.0016 'International Tables Vol C Tables 4.2.6.8 and 6.1.1.4'
H H 0.0000 0.0000 'International Tables Vol C Tables 4.2.6.8 and 6.1.1.4'
N N 0.0061 0.0033 'International Tables Vol C Tables 4.2.6.8 and 6.1.1.4'
O O 0.0106 0.0060 'International Tables Vol C Tables 4.2.6.8 and 6.1.1.4'

loop_
_geom_angle_atom_site_label_1
_geom_angle_atom_site_label_2
_geom_angle_atom_site_label_3
_geom_angle
C5 N1 C1 117.2(3)
C11 N2 C10 115.4(3)
N1 C1 C2 122.3(4)
C3 C2 C1 121.2(4)
C2 C3 C4 115.7(3)
C2 C3 C6 119.8(4)
C4 C3 C6 124.5(4)
C5 C4 C3 120.3(4)
N1 C5 C4 123.3(4)
C7 C6 C3 128.2(4)
C6 C7 C8 127.4(4)
C12 C8 C9 116.1(3)
C12 C8 C7 121.6(4)
C9 C8 C7 122.3(4)
C10 C9 C8 118.8(4)
N2 C10 C9 124.9(4)
N2 C11 C12 123.7(4)
C8 C12 C11 121.0(4)
C25 N21 C21 115.3(4)
C31 N22 C30 116.6(4)
N21 C21 C22 123.8(4)
C21 C22 C23 120.6(4)
C22 C23 C24 116.3(4)
C22 C23 C26 120.3(5)
C24 C23 C26 123.4(5)
C25 C24 C23 118.6(4)
N21 C25 C24 125.3(4)
C27 C26 C23 127.7(5)
C26 C27 C28 126.9(5)
C32 C28 C29 116.3(4)
C32 C28 C27 117.6(5)
C29 C28 C27 126.2(5)
C30 C29 C28 119.7(4)
N22 C30 C29 123.6(4)
N22 C31 C32 123.0(4)
C28 C32 C31 120.8(4)
O41 C41 C42 117.9(4)
O41 C41 C46 124.5(4)
C42 C41 C46 117.6(5)
C43 C42 C41 121.1(4)
C42 C43 C44 120.5(4)
C45 C44 C43 119.2(5)
C45 C44 C47 120.6(4)
C43 C44 C47 120.2(4)
C46 C45 C44 119.8(4)
C45 C46 C41 121.8(4)
N41 C47 C44 177.5(5)
O61 C61 C62 118.0(5)
O61 C61 C66 122.3(4)
C62 C61 C66 119.7(4)
C63 C62 C61 120.2(5)
C62 C63 C64 120.6(4)
C65 C64 C63 119.2(4)
C65 C64 C67 120.6(5)
C63 C64 C67 120.2(4)
C66 C65 C64 120.2(5)
C65 C66 C61 120.2(4)
N61 C67 C64 179.2(6)

loop_
_geom_bond_atom_site_label_1
_geom_bond_atom_site_label_2
_geom_bond_distance
N1 C5 1.324(4)
N1 C1 1.335(4)
N2 C11 1.320(5)
N2 C10 1.321(5)
C1 C2 1.373(5)
C2 C3 1.373(5)
C3 C4 1.386(5)
C3 C6 1.472(5)
C4 C5 1.372(5)
C6 C7 1.297(5)
C7 C8 1.485(5)
C8 C12 1.361(5)
C8 C9 1.386(5)
C9 C10 1.381(5)
C11 C12 1.374(5)
N21 C25 1.320(5)
N21 C21 1.325(5)
N22 C31 1.320(4)
N22 C30 1.343(5)
C21 C22 1.360(6)
C22 C23 1.362(5)
C23 C24 1.394(5)
C23 C26 1.514(6)
C24 C25 1.358(6)
C26 C27 1.263(5)
C27 C28 1.484(6)
C28 C32 1.366(5)
C28 C29 1.391(5)
C29 C30 1.351(6)
C31 C32 1.368(6)
O41 C41 1.327(5)
N41 C47 1.159(6)
C41 C42 1.394(5)
C41 C46 1.409(6)
C42 C43 1.362(6)
C43 C44 1.407(5)
C44 C45 1.387(5)
C44 C47 1.419(7)
C45 C46 1.364(6)
O61 C61 1.347(4)
N61 C67 1.155(5)
C61 C62 1.380(5)
C61 C66 1.395(6)
C62 C63 1.371(5)
C63 C64 1.395(6)
C64 C65 1.387(5)
C64 C67 1.432(6)
C65 C66 1.378(5)

loop_
_geom_hbond_atom_site_label_D
_geom_hbond_atom_site_label_H
_geom_hbond_atom_site_label_A
_geom_hbond_distance_DH
_geom_hbond_distance_HA
_geom_hbond_distance_DA
_geom_hbond_angle_DHA
_geom_hbond_site_symmetry_A
O41 H41 N1 1.19 1.52 2.689(4) 164.9 2_666
O61 H61 N22 1.20 1.52 2.717(4) 172.0 2_666

loop_
_geom_torsion_atom_site_label_1
_geom_torsion_atom_site_label_2
_geom_torsion_atom_site_label_3
_geom_torsion_atom_site_label_4
_geom_torsion
C5 N1 C1 C2 -0.3(7)
N1 C1 C2 C3 0.6(8)
C1 C2 C3 C4 -1.0(7)
C1 C2 C3 C6 179.2(4)
C2 C3 C4 C5 1.3(6)
C6 C3 C4 C5 -178.9(4)
C1 N1 C5 C4 0.5(7)
C3 C4 C5 N1 -1.1(7)
C2 C3 C6 C7 178.8(5)
C4 C3 C6 C7 -0.9(8)
C3 C6 C7 C8 179.9(4)
C6 C7 C8 C12 -178.4(5)
C6 C7 C8 C9 1.7(7)
C12 C8 C9 C10 -1.5(6)
C7 C8 C9 C10 178.4(4)
C11 N2 C10 C9 0.2(7)
C8 C9 C10 N2 0.3(7)
C10 N2 C11 C12 0.6(8)
C9 C8 C12 C11 2.3(7)
C7 C8 C12 C11 -177.6(4)
N2 C11 C12 C8 -1.9(8)
C25 N21 C21 C22 -0.5(7)
N21 C21 C22 C23 -0.3(7)
C21 C22 C23 C24 1.5(6)
C21 C22 C23 C26 -176.7(4)
C22 C23 C24 C25 -2.1(6)
C26 C23 C24 C25 176.1(4)
C21 N21 C25 C24 -0.2(7)
C23 C24 C25 N21 1.5(7)
C22 C23 C26 C27 -179.3(5)
C24 C23 C26 C27 2.6(7)
C23 C26 C27 C28 -179.9(4)
C26 C27 C28 C32 176.8(4)
C26 C27 C28 C29 -2.9(7)
C32 C28 C29 C30 1.4(6)
C27 C28 C29 C30 -178.9(4)
C31 N22 C30 C29 0.5(6)
C28 C29 C30 N22 -1.5(6)
C30 N22 C31 C32 0.6(6)
C29 C28 C32 C31 -0.4(6)
C27 C28 C32 C31 179.9(4)
N22 C31 C32 C28 -0.6(7)
O41 C41 C42 C43 179.7(4)
C46 C41 C42 C43 -2.8(6)
C41 C42 C43 C44 1.6(7)
C42 C43 C44 C45 -0.2(6)
C42 C43 C44 C47 -179.8(4)
C43 C44 C45 C46 0.0(6)
C47 C44 C45 C46 179.6(4)
C44 C45 C46 C41 -1.3(7)
O41 C41 C46 C45 180.0(4)
C42 C41 C46 C45 2.6(6)
C45 C44 C47 N41 -149(13)
C43 C44 C47 N41 31(13)
O61 C61 C62 C63 179.2(3)
C66 C61 C62 C63 -1.1(6)
C61 C62 C63 C64 0.0(6)
C62 C63 C64 C65 1.4(6)
C62 C63 C64 C67 -178.9(3)
C63 C64 C65 C66 -1.6(6)
C67 C64 C65 C66 178.7(4)
C64 C65 C66 C61 0.5(6)
O61 C61 C66 C65 -179.5(3)
C62 C61 C66 C65 0.9(6)
C65 C64 C67 N61 164(38)
C63 C64 C67 N61 -16(38)

loop_
_cod_related_entry_id
_cod_related_entry_code
_cod_related_entry_database
1 30651580 ChemSpider
